data_7249835
loop_
_publ_author_name
'Qi, Ying'
'Liu, Yang'
'Li, Xia'
'Xu, Juan'
'Zhang, Qi'

_publ_section_title
;
 Innovative aminoglutethimide co-crystals: synthesis, characterization,
 and insights into molecular interactions
;
_journal_name_full CrystEngComm
_journal_paper_doi 10.1039/D4CE01171F
_journal_year 2025
_chemical_formula_sum 'C5 H5 N O2'
_chemical_formula_weight 111.10
_space_group_crystal_system triclinic
_space_group_IT_number 2
_space_group_name_Hall '-P 1'
_space_group_name_H-M_alt 'P -1'
_atom_sites_solution_hydrogens geom
_audit_creation_method SHELXL-2018/3
_audit_update_record
;
2024-06-19 deposited with the CCDC.	2024-12-12 downloaded from the CCDC.
;
_cell_angle_alpha 74.156(3)
_cell_angle_beta 88.190(3)
_cell_angle_gamma 72.032(3)
_cell_formula_units_Z 8
_cell_length_a 8.1150(8)
_cell_length_b 9.1085(9)
_cell_length_c 14.5497(14)
_cell_measurement_temperature 296(2)
_cell_volume 982.50(17)
_computing_structure_refinement 'SHELXL-2018/3 (Sheldrick, 2018)'
_computing_structure_solution 'SHELXT 2014/4 (Sheldrick, 2014)'
_diffrn_ambient_temperature 296(2)
_diffrn_measured_fraction_theta_full 1.000
_diffrn_measured_fraction_theta_max 0.996
_diffrn_radiation_type MoK\a
_diffrn_radiation_wavelength 0.71073
_diffrn_reflns_av_R_equivalents 0.0810
_diffrn_reflns_av_unetI/netI 0.0593
_diffrn_reflns_Laue_measured_fraction_full 1.000
_diffrn_reflns_Laue_measured_fraction_max 0.996
_diffrn_reflns_limit_h_max 9
_diffrn_reflns_limit_h_min -9
_diffrn_reflns_limit_k_max 11
_diffrn_reflns_limit_k_min -11
_diffrn_reflns_limit_l_max 17
_diffrn_reflns_limit_l_min -17
_diffrn_reflns_number 10096
_diffrn_reflns_point_group_measured_fraction_full 1.000
_diffrn_reflns_point_group_measured_fraction_max 0.996
_diffrn_reflns_theta_full 25.242
_diffrn_reflns_theta_max 25.618
_diffrn_reflns_theta_min 1.457
_exptl_absorpt_coefficient_mu 0.118
_exptl_crystal_density_diffrn 1.502
_exptl_crystal_F_000 464
_refine_diff_density_max 1.181
_refine_diff_density_min -0.483
_refine_diff_density_rms 0.077
_refine_ls_extinction_method none
_refine_ls_goodness_of_fit_ref 1.042
_refine_ls_hydrogen_treatment constr
_refine_ls_matrix_type full
_refine_ls_number_parameters 290
_refine_ls_number_reflns 3678
_refine_ls_number_restraints 0
_refine_ls_restrained_S_all 1.042
_refine_ls_R_factor_all 0.0837
_refine_ls_R_factor_gt 0.0647
_refine_ls_shift/su_max 0.002
_refine_ls_shift/su_mean 0.000
_refine_ls_structure_factor_coef Fsqd
_refine_ls_weighting_details 'w=1/[\s^2^(Fo^2^)+(0.1018P)^2^+0.6546P] where P=(Fo^2^+2Fc^2^)/3'
_refine_ls_weighting_scheme calc
_refine_ls_wR_factor_gt 0.1826
_refine_ls_wR_factor_ref 0.1951
_reflns_Friedel_coverage 0.000
_reflns_number_gt 2722
_reflns_number_total 3678
_reflns_threshold_expression 'I > 2\s(I)'
_cod_data_source_file d4ce01171f2.cif
_cod_data_source_block 1
_cod_database_code 7249835
_shelx_shelxl_version_number 2018/3
_shelx_space_group_comment
;
The symmetry employed for this shelxl refinement is uniquely defined
by the following loop, which should always be used as a source of
symmetry information in preference to the above space-group names.
They are only intended as comments.
;

loop_
_space_group_symop_operation_xyz
'x, y, z'
'-x, -y, -z'

loop_
_atom_site_label
_atom_site_type_symbol
_atom_site_fract_x
_atom_site_fract_y
_atom_site_fract_z
_atom_site_U_iso_or_equiv
_atom_site_adp_type
_atom_site_occupancy
_atom_site_site_symmetry_order
_atom_site_calc_flag
_atom_site_refinement_flags_posn
_atom_site_refinement_flags_adp
_atom_site_refinement_flags_occupancy
_atom_site_disorder_assembly
_atom_site_disorder_group
O6 O 0.5301(3) 1.1226(3) 0.39720(18) 0.0530(7) Uani 1 1 d . . . . .
N3 N 0.5255(3) 1.5183(3) 0.67125(18) 0.0357(6) Uani 1 1 d . . . . .
H3A H 0.525320 1.590455 0.698979 0.043 Uiso 1 1 calc R U . . .
H3B H 0.485175 1.546114 0.612954 0.043 Uiso 1 1 calc R U . . .
O5 O 0.7176(3) 1.0963(3) 0.50686(18) 0.0562(7) Uani 1 1 d . . . . .
O7 O 1.3043(3) 0.7148(3) 0.7865(2) 0.0596(7) Uani 1 1 d . . . . .
N1 N 0.6705(3) 1.0567(3) 0.44172(18) 0.0358(6) Uani 1 1 d . . . . .
O8 O 0.7647(3) 0.6962(3) 0.7523(2) 0.0575(7) Uani 1 1 d . . . . .
N6 N 0.8504(4) 0.7425(3) 0.21180(18) 0.0403(6) Uani 1 1 d . . . . .
N4 N 1.0266(3) 0.7253(3) 0.7653(2) 0.0435(7) Uani 1 1 d . . . . .
H4A H 1.052191 0.694179 0.714426 0.052 Uiso 1 1 calc R U . . .
C8 C 0.5940(3) 1.3487(3) 0.72307(19) 0.0286(6) Uani 1 1 d . . . . .
C11 C 0.7315(3) 1.0215(3) 0.81436(19) 0.0289(6) Uani 1 1 d . . . . .
C6 C 0.7901(3) 0.9185(3) 0.4154(2) 0.0300(6) Uani 1 1 d . . . . .
C20 C 0.8562(4) 0.7459(3) 0.7935(2) 0.0322(6) Uani 1 1 d . . . . .
C10 C 0.6646(4) 1.0762(3) 0.7206(2) 0.0314(6) Uani 1 1 d . . . . .
H10A H 0.666490 1.001847 0.687419 0.038 Uiso 1 1 calc R U . . .
C2 C 1.0398(3) 0.6853(3) 0.4548(2) 0.0311(6) Uani 1 1 d . . . . .
C3 C 1.0141(4) 0.6608(3) 0.3668(2) 0.0312(6) Uani 1 1 d . . . . .
H3C H 1.088612 0.573217 0.349680 0.037 Uiso 1 1 calc R U . . .
C14 C 0.7955(4) 0.8405(3) 0.8669(2) 0.0315(6) Uani 1 1 d . . . . .
C4 C 0.8771(4) 0.7675(3) 0.3051(2) 0.0308(6) Uani 1 1 d . . . . .
C1 C 0.9255(4) 0.8171(3) 0.4788(2) 0.0326(7) Uani 1 1 d . . . . .
H1A H 0.940864 0.836102 0.537135 0.039 Uiso 1 1 calc R U . . .
C5 C 0.7616(4) 0.8977(3) 0.3272(2) 0.0317(6) Uani 1 1 d . . . . .
H5A H 0.669409 0.968063 0.285044 0.038 Uiso 1 1 calc R U . . .
C9 C 0.5952(4) 1.2375(3) 0.6750(2) 0.0334(7) Uani 1 1 d . . . . .
H9A H 0.549485 1.270986 0.612195 0.040 Uiso 1 1 calc R U . . .
C25 C 1.1916(4) 0.5727(3) 0.5240(2) 0.0338(7) Uani 1 1 d . . . . .
C19 C 1.1577(4) 0.7502(4) 0.8116(2) 0.0363(7) Uani 1 1 d . . . . .
C18 C 1.1087(4) 0.8196(4) 0.8927(2) 0.0408(7) Uani 1 1 d . . . . .
H18A H 1.092904 0.933884 0.870326 0.049 Uiso 1 1 calc R U . . .
H18B H 1.204388 0.772406 0.940736 0.049 Uiso 1 1 calc R U . . .
C17 C 0.9495(4) 0.7971(4) 0.9388(2) 0.0408(8) Uani 1 1 d . . . . .
H17A H 0.916990 0.863196 0.982677 0.049 Uiso 1 1 calc R U . . .
H17B H 0.974514 0.685858 0.975929 0.049 Uiso 1 1 calc R U . . .
C13 C 0.6594(5) 1.2992(4) 0.8162(2) 0.0454(8) Uani 1 1 d . . . . .
H13A H 0.658381 1.374388 0.848675 0.055 Uiso 1 1 calc R U . . .
C12 C 0.7270(5) 1.1368(4) 0.8613(2) 0.0468(9) Uani 1 1 d . . . . .
H12A H 0.770405 1.103782 0.924518 0.056 Uiso 1 1 calc R U . . .
C15 C 0.6404(4) 0.7969(4) 0.9174(3) 0.0499(9) Uani 1 1 d . . . . .
H15A H 0.594994 0.867334 0.957866 0.060 Uiso 1 1 calc R U . . .
H15B H 0.549822 0.818618 0.869034 0.060 Uiso 1 1 calc R U . . .
C16 C 0.6785(5) 0.6242(4) 0.9783(3) 0.0624(11) Uani 1 1 d . . . . .
H16A H 0.574287 0.609106 1.006501 0.094 Uiso 1 1 calc R U . . .
H16B H 0.719983 0.552810 0.938853 0.094 Uiso 1 1 calc R U . . .
H16C H 0.765270 0.601650 1.027910 0.094 Uiso 1 1 calc R U . . .
O2 O 0.9490(4) 0.6251(3) 0.19265(18) 0.0644(8) Uani 1 1 d . . . . .
O1 O 0.7330(4) 0.8432(4) 0.1566(2) 0.0753(9) Uani 1 1 d . . . . .
O3 O 1.1936(3) 0.5930(3) 0.60652(15) 0.0423(5) Uani 1 1 d . . . . .
O4 O 1.3026(3) 0.4692(3) 0.49593(15) 0.0425(6) Uani 1 1 d . . . . .
H4 H 1.263887 0.457980 0.447780 0.064 Uiso 1 1 calc R U . . .

loop_
_atom_site_aniso_label
_atom_site_aniso_U_11
_atom_site_aniso_U_22
_atom_site_aniso_U_33
_atom_site_aniso_U_23
_atom_site_aniso_U_13
_atom_site_aniso_U_12
O6 0.0421(14) 0.0430(13) 0.0625(16) -0.0182(12) -0.0073(12) 0.0070(11)
N3 0.0446(15) 0.0224(12) 0.0338(13) -0.0088(10) 0.0025(11) -0.0008(11)
O5 0.0648(16) 0.0520(15) 0.0562(15) -0.0333(13) 0.0013(12) -0.0081(12)
O7 0.0413(14) 0.0759(18) 0.0753(18) -0.0421(15) 0.0213(13) -0.0207(13)
N1 0.0396(15) 0.0286(13) 0.0374(14) -0.0110(11) 0.0065(12) -0.0070(11)
O8 0.0490(14) 0.0504(15) 0.0729(17) -0.0258(13) -0.0138(13) -0.0059(12)
N6 0.0493(16) 0.0377(14) 0.0340(14) -0.0126(12) 0.0013(12) -0.0114(13)
N4 0.0429(15) 0.0513(16) 0.0436(16) -0.0284(13) 0.0075(12) -0.0120(13)
C8 0.0290(14) 0.0230(13) 0.0295(14) -0.0070(11) 0.0042(11) -0.0025(11)
C11 0.0273(14) 0.0266(14) 0.0285(14) -0.0055(11) -0.0017(11) -0.0038(11)
C6 0.0285(14) 0.0256(14) 0.0353(15) -0.0088(12) 0.0048(12) -0.0075(11)
C20 0.0326(15) 0.0203(13) 0.0390(16) -0.0058(12) -0.0070(12) -0.0028(11)
C10 0.0368(16) 0.0275(14) 0.0290(14) -0.0090(12) -0.0036(12) -0.0072(12)
C2 0.0275(14) 0.0286(14) 0.0342(16) -0.0050(12) 0.0008(12) -0.0077(12)
C3 0.0295(14) 0.0256(14) 0.0370(16) -0.0075(12) 0.0058(12) -0.0079(11)
C14 0.0301(15) 0.0290(14) 0.0284(15) -0.0036(12) -0.0006(12) -0.0028(12)
C4 0.0350(16) 0.0312(15) 0.0288(14) -0.0093(12) 0.0023(12) -0.0130(12)
C1 0.0354(16) 0.0313(15) 0.0310(15) -0.0069(12) -0.0001(12) -0.0115(13)
C5 0.0310(15) 0.0270(14) 0.0343(15) -0.0053(12) -0.0021(12) -0.0075(12)
C9 0.0390(16) 0.0303(15) 0.0278(15) -0.0077(12) -0.0026(12) -0.0065(12)
C25 0.0279(15) 0.0288(15) 0.0389(17) -0.0022(13) 0.0020(12) -0.0067(12)
C19 0.0354(17) 0.0314(15) 0.0419(17) -0.0114(13) 0.0068(13) -0.0094(13)
C18 0.0379(17) 0.0492(19) 0.0396(17) -0.0173(15) 0.0006(14) -0.0149(15)
C17 0.0366(17) 0.0453(18) 0.0315(16) -0.0101(14) -0.0042(13) 0.0000(14)
C13 0.064(2) 0.0326(16) 0.0386(18) -0.0165(14) -0.0068(16) -0.0072(15)
C12 0.067(2) 0.0364(17) 0.0297(16) -0.0099(14) -0.0127(15) -0.0043(16)
C15 0.0374(18) 0.0432(19) 0.060(2) -0.0031(17) 0.0101(16) -0.0097(15)
C16 0.061(2) 0.047(2) 0.069(3) 0.0037(19) 0.014(2) -0.0210(18)
O2 0.096(2) 0.0438(14) 0.0479(15) -0.0259(12) -0.0008(14) -0.0015(14)
O1 0.0746(19) 0.082(2) 0.0513(16) -0.0315(15) -0.0222(14) 0.0145(16)
O3 0.0382(12) 0.0450(13) 0.0355(12) -0.0096(10) -0.0025(9) -0.0023(10)
O4 0.0365(12) 0.0402(12) 0.0377(12) -0.0039(10) 0.0021(9) 0.0005(10)

loop_
_atom_type_symbol
_atom_type_description
_atom_type_scat_dispersion_real
_atom_type_scat_dispersion_imag
_atom_type_scat_source
C C 0.0033 0.0016 'International Tables Vol C Tables 4.2.6.8 and 6.1.1.4'
N N 0.0061 0.0033 'International Tables Vol C Tables 4.2.6.8 and 6.1.1.4'
O O 0.0106 0.0060 'International Tables Vol C Tables 4.2.6.8 and 6.1.1.4'
H H 0.0000 0.0000 'International Tables Vol C Tables 4.2.6.8 and 6.1.1.4'

loop_
_geom_angle_atom_site_label_1
_geom_angle_atom_site_label_2
_geom_angle_atom_site_label_3
_geom_angle
_geom_angle_site_symmetry_1
_geom_angle_site_symmetry_3
_geom_angle_publ_flag
C8 N3 H3A 120.0 . . ?
C8 N3 H3B 120.0 . . ?
H3A N3 H3B 120.0 . . ?
O5 N1 O6 124.5(3) . . ?
O5 N1 C6 117.6(3) . . ?
O6 N1 C6 117.8(2) . . ?
O2 N6 O1 123.6(3) . . ?
O2 N6 C4 118.2(3) . . ?
O1 N6 C4 118.2(3) . . ?
C19 N4 C20 126.1(3) . . ?
C19 N4 H4A 116.9 . . ?
C20 N4 H4A 116.9 . . ?
C13 C8 C9 120.3(3) . . ?
C13 C8 N3 121.8(3) . . ?
C9 C8 N3 117.9(2) . . ?
C10 C11 C12 117.2(3) . . ?
C10 C11 C14 121.3(2) . . ?
C12 C11 C14 121.4(2) . . ?
C1 C6 C5 123.1(3) . . ?
C1 C6 N1 118.6(3) . . ?
C5 C6 N1 118.3(2) . . ?
O8 C20 N4 117.1(3) . . ?
O8 C20 C14 125.3(3) . . ?
N4 C20 C14 117.4(2) . . ?
C9 C10 C11 122.0(3) . . ?
C9 C10 H10A 119.0 . . ?
C11 C10 H10A 119.0 . . ?
C3 C2 C1 119.1(3) . . ?
C3 C2 C25 121.1(3) . . ?
C1 C2 C25 119.8(3) . . ?
C4 C3 C2 119.4(3) . . ?
C4 C3 H3C 120.3 . . ?
C2 C3 H3C 120.3 . . ?
C20 C14 C17 107.6(2) . . ?
C20 C14 C15 109.7(3) . . ?
C17 C14 C15 111.1(3) . . ?
C20 C14 C11 108.9(2) . . ?
C17 C14 C11 112.2(2) . . ?
C15 C14 C11 107.3(2) . . ?
C5 C4 C3 122.8(3) . . ?
C5 C4 N6 117.6(3) . . ?
C3 C4 N6 119.6(3) . . ?
C6 C1 C2 119.2(3) . . ?
C6 C1 H1A 120.4 . . ?
C2 C1 H1A 120.4 . . ?
C4 C5 C6 116.4(3) . . ?
C4 C5 H5A 121.8 . . ?
C6 C5 H5A 121.8 . . ?
C10 C9 C8 119.5(3) . . ?
C10 C9 H9A 120.3 . . ?
C8 C9 H9A 120.3 . . ?
O4 C25 O3 125.1(3) . . ?
O4 C25 C2 118.2(3) . . ?
O3 C25 C2 116.7(3) . . ?
O7 C19 N4 120.8(3) . . ?
O7 C19 C18 122.5(3) . . ?
N4 C19 C18 116.7(3) . . ?
C19 C18 C17 115.6(3) . . ?
C19 C18 H18A 108.4 . . ?
C17 C18 H18A 108.4 . . ?
C19 C18 H18B 108.4 . . ?
C17 C18 H18B 108.4 . . ?
H18A C18 H18B 107.4 . . ?
C18 C17 C14 113.3(3) . . ?
C18 C17 H17A 108.9 . . ?
C14 C17 H17A 108.9 . . ?
C18 C17 H17B 108.9 . . ?
C14 C17 H17B 108.9 . . ?
H17A C17 H17B 107.7 . . ?
C8 C13 C12 119.5(3) . . ?
C8 C13 H13A 120.3 . . ?
C12 C13 H13A 120.3 . . ?
C13 C12 C11 121.6(3) . . ?
C13 C12 H12A 119.2 . . ?
C11 C12 H12A 119.2 . . ?
C16 C15 C14 115.8(3) . . ?
C16 C15 H15A 108.3 . . ?
C14 C15 H15A 108.3 . . ?
C16 C15 H15B 108.3 . . ?
C14 C15 H15B 108.3 . . ?
H15A C15 H15B 107.4 . . ?
C15 C16 H16A 109.5 . . ?
C15 C16 H16B 109.5 . . ?
H16A C16 H16B 109.5 . . ?
C15 C16 H16C 109.5 . . ?
H16A C16 H16C 109.5 . . ?
H16B C16 H16C 109.5 . . ?
C25 O4 H4 109.5 . . ?

loop_
_geom_bond_atom_site_label_1
_geom_bond_atom_site_label_2
_geom_bond_distance
_geom_bond_site_symmetry_2
_geom_bond_publ_flag
O6 N1 1.221(3) . ?
N3 C8 1.458(3) . ?
N3 H3A 0.8600 . ?
N3 H3B 0.8600 . ?
O5 N1 1.212(3) . ?
O7 C19 1.205(4) . ?
N1 C6 1.469(4) . ?
O8 C20 1.225(4) . ?
N6 O2 1.218(3) . ?
N6 O1 1.225(3) . ?
N6 C4 1.469(4) . ?
N4 C19 1.384(4) . ?
N4 C20 1.400(4) . ?
N4 H4A 0.8600 . ?
C8 C13 1.373(4) . ?
C8 C9 1.377(4) . ?
C11 C10 1.382(4) . ?
C11 C12 1.391(4) . ?
C11 C14 1.544(4) . ?
C6 C1 1.373(4) . ?
C6 C5 1.384(4) . ?
C20 C14 1.528(4) . ?
C10 C9 1.377(4) . ?
C10 H10A 0.9300 . ?
C2 C3 1.390(4) . ?
C2 C1 1.395(4) . ?
C2 C25 1.523(4) . ?
C3 C4 1.381(4) . ?
C3 H3C 0.9300 . ?
C14 C17 1.537(4) . ?
C14 C15 1.540(4) . ?
C4 C5 1.375(4) . ?
C1 H1A 0.9300 . ?
C5 H5A 0.9300 . ?
C9 H9A 0.9300 . ?
C25 O4 1.237(3) . ?
C25 O3 1.265(4) . ?
C19 C18 1.474(4) . ?
C18 C17 1.481(4) . ?
C18 H18A 0.9700 . ?
C18 H18B 0.9700 . ?
C17 H17A 0.9700 . ?
C17 H17B 0.9700 . ?
C13 C12 1.383(4) . ?
C13 H13A 0.9300 . ?
C12 H12A 0.9300 . ?
C15 C16 1.520(5) . ?
C15 H15A 0.9700 . ?
C15 H15B 0.9700 . ?
C16 H16A 0.9600 . ?
C16 H16B 0.9600 . ?
C16 H16C 0.9600 . ?
O4 H4 0.8200 . ?

loop_
_geom_hbond_atom_site_label_D
_geom_hbond_atom_site_label_H
_geom_hbond_atom_site_label_A
_geom_hbond_distance_DH
_geom_hbond_distance_HA
_geom_hbond_distance_DA
_geom_hbond_angle_DHA
_geom_hbond_site_symmetry_A
_geom_hbond_publ_flag
C9 H9A O4 0.93 2.54 3.343(4) 144.8 1_465 yes
C9 H9A O5 0.93 2.57 3.066(4) 113.9 . yes
N4 H4A O3 0.86 2.16 2.990(3) 162.8 . yes
N3 H3B O4 0.86 2.30 2.759(3) 113.4 2_776 yes
N3 H3B O4 0.86 2.65 3.375(3) 142.4 1_465 yes
N3 H3B O3 0.86 2.27 2.699(3) 110.7 1_465 yes
N3 H3A O8 0.86 2.64 3.304(4) 135.1 1_565 yes
N3 H3A O7 0.86 2.35 2.950(3) 127.4 1_465 yes
N3 H3A O6 0.86 2.51 3.039(3) 120.4 2_686 yes
